data_1536408
loop_
_publ_author_name
'Palkina, K.K.'
'Maksimova, S.I.'
'Chibiskova, N.T.'
'Tripol'skaya, T.A.'
'Volf, G.U.'
'Kuvshinova, T.B.'

_publ_section_title
;
 Crystal structures of lanthanum and neodymium dithiophosphates.
;
_journal_name_full 'Izvestiya Akademii Nauk SSSR, Neorganicheskie Materialy'
_journal_page_first 1028
_journal_page_last 1031
_journal_volume 27
_journal_year 1991
_chemical_formula_sum 'H4 Nd O7.5 P S2'
_chemical_name_systematic 'Nd P O2 S2 (H2 O)5.5'
_space_group_IT_number 14
_symmetry_space_group_name_Hall '-P 2yn'
_symmetry_space_group_name_H-M 'P 1 21/n 1'
_cell_angle_alpha 90
_cell_angle_beta 97.29
_cell_angle_gamma 90
_cell_formula_units_Z 4
_cell_length_a 7.157
_cell_length_b 15.283
_cell_length_c 9.281
_cell_volume 1006.954
_citation_journal_id_ASTM IVNMAW
_cod_data_source_file Palkina_IVNMAW_1991_1133.cif
_cod_data_source_block H4Nd1O7.5P1S2
_cod_original_sg_symbol_Hall '-P 2ybc (x-z,y,z)'
_cod_original_formula_sum 'H4 Nd1 O7.5 P1 S2'
_cod_database_code 1536408

loop_
_symmetry_equiv_pos_as_xyz
x,y,z
-x+1/2,y+1/2,-z+1/2
-x,-y,-z
x-1/2,-y-1/2,z-1/2

loop_
_atom_site_label
_atom_site_type_symbol
_atom_site_fract_x
_atom_site_fract_y
_atom_site_fract_z
_atom_site_occupancy
_atom_site_U_iso_or_equiv
O8 O-2 0.954 0.466 0.13 0.5 0.0
Nd1 Nd+3 0.2549 0.0696 0.01893 1 0.0
H4 H+1 0.58 0.36 0.19 1 0.0
S2 S-2 0.7358 0.2362 0.0893 1 0.0
O4 O-2 0.292 0.1447 0.267 1 0.0
O5 O-2 0.58 0.4058 0.252 1 0.0
O3 O-2 0.213 0.4587 0.275 1 0.0
P1 P+5 0.7767 0.1104 0.1591 1 0.0
O6 O-2 0.951 0.3416 0.351 1 0.0
O1 O-2 0.934 0.0663 0.0785 1 0.0
O7 O-2 0.145 0.2253 -0.012 1 0.0
H1 H+1 0.04 0.46 0.31 1 0.0
H3 H+1 0.71 0.4 0.27 1 0.0
S1 S-2 0.8534 0.1054 0.377 1 0.0
O2 O-2 0.6 0.054 0.1093 1 0.0
H2 H+1 0.33 0.02 0.29 1 0.0
